data_7024891
loop_
_publ_author_name
'Shlykov, Sergey A.'
'Giricheva, Nina I.'
'Titov, Anton V.'
'Szwak, Ma\/lgorzata'
'Lentz, Dieter'
'Girichev, Georgiy V.'

_publ_section_title
;
 The structures of tellurium(IV) halides in the gas phase and as solvated
 molecules.
;
_journal_issue 13
_journal_name_full 'Dalton transactions (Cambridge, England : 2003)'
_journal_page_first 3245
_journal_page_last 3255
_journal_paper_doi 10.1039/b922474b
_journal_volume 39
_journal_year 2010
_chemical_formula_sum 'C8 H20 F8 O2 Te2'
_chemical_formula_weight 555.44
_chemical_name_common
;
Tellurium Tetrafluoride Diethyl Ether Solvate
;
_chemical_name_systematic
;
Tellurium Tetrafluoride Diethyl Ether Solvate
;
_space_group_IT_number 2
_symmetry_cell_setting triclinic
_symmetry_space_group_name_Hall '-P 1'
_symmetry_space_group_name_H-M 'P -1'
_atom_sites_solution_hydrogens geom
_atom_sites_solution_primary direct
_atom_sites_solution_secondary difmap
_audit_creation_method SHELXL-97
_cell_angle_alpha 92.39(7)
_cell_angle_beta 105.18(6)
_cell_angle_gamma 105.26(8)
_cell_formula_units_Z 2
_cell_length_a 8.815(7)
_cell_length_b 9.743(12)
_cell_length_c 10.422(6)
_cell_measurement_reflns_used 906
_cell_measurement_temperature 153(2)
_cell_measurement_theta_max 30.5
_cell_measurement_theta_min 2.5
_cell_volume 827.5(14)
_computing_cell_refinement 'SAINT (Bruker-AXS)'
_computing_data_collection 'SMART (Bruker-AXS)'
_computing_data_reduction 'SAINT (Bruker-AXS)'
_computing_molecular_graphics 'Diamond (Brandenburg, 2000)'
_computing_structure_refinement 'SHELXL-97 (Sheldrick, 1997)'
_computing_structure_solution 'SHELXS-97 (Sheldrick, 1990)'
_diffrn_ambient_temperature 153(2)
_diffrn_measured_fraction_theta_full 0.954
_diffrn_measured_fraction_theta_max 0.954
_diffrn_measurement_device_type 'SMART CCD (Bruker-AXS)'
_diffrn_measurement_method 'omega scan'
_diffrn_radiation_monochromator graphite
_diffrn_radiation_source 'sealed tube'
_diffrn_radiation_type MoK\a
_diffrn_radiation_wavelength 0.71073
_diffrn_reflns_av_R_equivalents 0.0284
_diffrn_reflns_av_sigmaI/netI 0.0426
_diffrn_reflns_limit_h_max 12
_diffrn_reflns_limit_h_min -12
_diffrn_reflns_limit_k_max 13
_diffrn_reflns_limit_k_min -9
_diffrn_reflns_limit_l_max 10
_diffrn_reflns_limit_l_min -14
_diffrn_reflns_number 10116
_diffrn_reflns_theta_full 30.67
_diffrn_reflns_theta_max 30.67
_diffrn_reflns_theta_min 2.04
_exptl_absorpt_coefficient_mu 3.602
_exptl_absorpt_correction_T_max 1.000
_exptl_absorpt_correction_T_min 0.757
_exptl_absorpt_correction_type multi-scan
_exptl_absorpt_process_details 'SADABS 2.10 (Bruker-AXS)'
_exptl_crystal_colour colorless
_exptl_crystal_density_diffrn 2.229
_exptl_crystal_density_method 'not measured'
_exptl_crystal_description prism
_exptl_crystal_F_000 520
_exptl_crystal_size_max 0.21
_exptl_crystal_size_mid 0.19
_exptl_crystal_size_min 0.17
_refine_diff_density_max 7.931
_refine_diff_density_min -4.163
_refine_diff_density_rms 0.528
_refine_ls_extinction_method none
_refine_ls_goodness_of_fit_ref 1.156
_refine_ls_hydrogen_treatment constr
_refine_ls_matrix_type full
_refine_ls_number_parameters 145
_refine_ls_number_reflns 4885
_refine_ls_number_restraints 0
_refine_ls_restrained_S_all 1.156
_refine_ls_R_factor_all 0.1132
_refine_ls_R_factor_gt 0.1001
_refine_ls_shift/su_max 0.011
_refine_ls_shift/su_mean 0.001
_refine_ls_structure_factor_coef Fsqd
_refine_ls_weighting_details 'calc w=1/[\s^2^(Fo^2^)+(0.1149P)^2^+42.1777P] where P=(Fo^2^+2Fc^2^)/3'
_refine_ls_weighting_scheme calc
_refine_ls_wR_factor_gt 0.2623
_refine_ls_wR_factor_ref 0.2712
_reflns_number_gt 4037
_reflns_number_total 4885
_reflns_threshold_expression >2sigma(I)
_cod_data_source_file b922474b.txt
_cod_data_source_block tef4eto
_cod_original_cell_volume 827.5(13)
_cod_original_sg_symbol_H-M P-1
_cod_database_code 7024891

loop_
_symmetry_equiv_pos_as_xyz
'x, y, z'
'-x, -y, -z'

loop_
_atom_site_label
_atom_site_type_symbol
_atom_site_fract_x
_atom_site_fract_y
_atom_site_fract_z
_atom_site_U_iso_or_equiv
_atom_site_adp_type
_atom_site_occupancy
_atom_site_symmetry_multiplicity
_atom_site_calc_flag
_atom_site_refinement_flags
Te1 Te 1.29289(9) 0.90078(9) 0.81933(8) 0.0184(2) Uani 1 1 d .
Te2 Te 0.78990(8) 0.82103(8) 0.87964(8) 0.0161(2) Uani 1 1 d .
F1 F 1.3767(13) 0.8508(17) 0.6807(12) 0.059(4) Uani 1 1 d .
F2 F 1.337(3) 1.0850(15) 0.7725(17) 0.108(8) Uani 1 1 d .
F3 F 1.1071(16) 0.861(3) 0.6746(15) 0.114(9) Uani 1 1 d .
F4 F 1.087(5) 0.9386(16) 0.9245(15) 0.193(19) Uani 1 1 d .
F5 F 0.8731(14) 0.6803(18) 0.8212(19) 0.094(7) Uani 1 1 d .
F6 F 0.8314(19) 0.7510(15) 1.0431(13) 0.067(4) Uani 1 1 d .
F7 F 0.5941(11) 0.6673(11) 0.8215(11) 0.040(2) Uani 1 1 d .
F8 F 0.577(5) 0.9235(18) 0.9307(15) 0.183(18) Uani 1 1 d .
O1L O 1.2262(13) 0.6461(12) 0.8473(11) 0.030(2) Uani 1 1 d .
O2L O 0.7309(15) 0.851(2) 0.6443(14) 0.064(6) Uani 1 1 d .
C1L C 1.210(5) 0.459(4) 0.706(4) 0.094(10) Uiso 1 1 d .
H1L1 H 1.1893 0.4757 0.6138 0.141 Uiso 1 1 calc R
H1L2 H 1.1749 0.3583 0.7117 0.141 Uiso 1 1 calc R
H1L3 H 1.3254 0.4959 0.7502 0.141 Uiso 1 1 calc R
C2L C 1.123(4) 0.529(3) 0.769(3) 0.073(7) Uiso 1 1 d .
H2L1 H 1.0407 0.5564 0.7011 0.088 Uiso 1 1 calc R
H2L2 H 1.0682 0.4652 0.8215 0.088 Uiso 1 1 calc R
C3L C 1.305(2) 0.614(2) 0.9812(19) 0.042(4) Uiso 1 1 d .
H3L1 H 1.2891 0.5111 0.9782 0.051 Uiso 1 1 calc R
H3L2 H 1.4218 0.6600 1.0037 0.051 Uiso 1 1 calc R
C4L C 1.245(4) 0.657(3) 1.081(3) 0.069(7) Uiso 1 1 d .
H4L1 H 1.2470 0.7561 1.0772 0.104 Uiso 1 1 calc R
H4L2 H 1.3126 0.6469 1.1665 0.104 Uiso 1 1 calc R
H4L3 H 1.1347 0.5996 1.0684 0.104 Uiso 1 1 calc R
C5L C 0.675(5) 0.683(4) 0.538(4) 0.093(10) Uiso 1 1 d .
H5L1 H 0.7567 0.6772 0.4928 0.111 Uiso 1 1 calc R
H5L2 H 0.6504 0.6003 0.5854 0.111 Uiso 1 1 calc R
C6L C 0.534(4) 0.708(4) 0.452(4) 0.086(9) Uiso 1 1 d .
H6L1 H 0.4476 0.6190 0.4268 0.130 Uiso 1 1 calc R
H6L2 H 0.5585 0.7441 0.3739 0.130 Uiso 1 1 calc R
H6L3 H 0.4991 0.7758 0.4982 0.130 Uiso 1 1 calc R
C7L C 0.748(5) 1.031(4) 0.651(4) 0.087(9) Uiso 1 1 d .
H7L1 H 0.6588 1.0411 0.5787 0.105 Uiso 1 1 calc R
H7L2 H 0.7257 1.0567 0.7336 0.105 Uiso 1 1 calc R
C8L C 0.868(5) 1.122(4) 0.647(4) 0.104(12) Uiso 1 1 d .
H8L1 H 0.9589 1.1220 0.7209 0.156 Uiso 1 1 calc R
H8L2 H 0.8471 1.2141 0.6505 0.156 Uiso 1 1 calc R
H8L3 H 0.8930 1.1041 0.5643 0.156 Uiso 1 1 calc R

loop_
_atom_site_aniso_label
_atom_site_aniso_U_11
_atom_site_aniso_U_22
_atom_site_aniso_U_33
_atom_site_aniso_U_23
_atom_site_aniso_U_13
_atom_site_aniso_U_12
Te1 0.0118(3) 0.0227(4) 0.0212(4) -0.0002(3) 0.0063(3) 0.0045(3)
Te2 0.0091(3) 0.0191(4) 0.0190(4) -0.0014(3) 0.0047(3) 0.0022(3)
F1 0.025(5) 0.102(11) 0.044(6) -0.036(7) 0.010(4) 0.015(6)
F2 0.23(3) 0.030(7) 0.070(10) 0.022(7) 0.068(14) 0.020(11)
F3 0.030(6) 0.25(3) 0.055(8) -0.068(12) -0.015(5) 0.069(11)
F4 0.42(5) 0.026(7) 0.031(7) -0.005(6) -0.013(15) -0.037(15)
F5 0.022(5) 0.101(12) 0.133(14) -0.092(11) -0.017(7) 0.029(6)
F6 0.077(9) 0.052(7) 0.046(7) 0.032(6) -0.005(6) -0.008(7)
F7 0.023(4) 0.041(5) 0.045(6) -0.009(4) 0.017(4) -0.015(4)
F8 0.44(5) 0.042(9) 0.027(7) -0.006(6) -0.003(15) 0.077(17)
O1L 0.023(5) 0.032(6) 0.033(5) 0.007(5) 0.004(4) 0.009(4)
O2L 0.018(5) 0.147(17) 0.035(7) 0.043(9) 0.010(5) 0.030(8)

loop_
_atom_type_symbol
_atom_type_description
_atom_type_scat_dispersion_real
_atom_type_scat_dispersion_imag
_atom_type_scat_source
C C 0.0033 0.0016 'International Tables Vol C Tables 4.2.6.8 and 6.1.1.4'
H H 0.0000 0.0000 'International Tables Vol C Tables 4.2.6.8 and 6.1.1.4'
O O 0.0106 0.0060 'International Tables Vol C Tables 4.2.6.8 and 6.1.1.4'
F F 0.0171 0.0103 'International Tables Vol C Tables 4.2.6.8 and 6.1.1.4'
Te Te -0.5308 1.6751 'International Tables Vol C Tables 4.2.6.8 and 6.1.1.4'

loop_
_geom_angle_atom_site_label_1
_geom_angle_atom_site_label_2
_geom_angle_atom_site_label_3
_geom_angle
_geom_angle_site_symmetry_1
_geom_angle_site_symmetry_3
F2 Te1 F3 85.6(12) . .
F2 Te1 F1 87.5(8) . .
F3 Te1 F1 79.4(5) . .
F2 Te1 F8 93.7(10) . 1_655
F3 Te1 F8 155.3(7) . 1_655
F1 Te1 F8 76.0(6) . 1_655
F2 Te1 O1L 171.8(6) . .
F3 Te1 O1L 88.6(9) . .
F1 Te1 O1L 85.8(6) . .
F8 Te1 O1L 89.1(5) 1_655 .
F2 Te1 F4 92.2(8) . .
F3 Te1 F4 78.0(6) . .
F1 Te1 F4 157.3(6) . .
F8 Te1 F4 126.6(7) 1_655 .
O1L Te1 F4 92.3(4) . .
F6 Te2 F5 86.0(9) . .
F6 Te2 F7 88.2(6) . .
F5 Te2 F7 80.4(6) . .
F6 Te2 O2L 165.3(7) . .
F5 Te2 O2L 80.8(8) . .
F7 Te2 O2L 83.3(5) . .
F6 Te2 F4 89.4(6) . .
F5 Te2 F4 75.3(8) . .
F7 Te2 F4 155.7(7) . .
O2L Te2 F4 93.5(5) . .
F6 Te2 F8 92.0(7) . .
F5 Te2 F8 156.5(8) . .
F7 Te2 F8 76.1(7) . .
O2L Te2 F8 97.5(5) . .
F4 Te2 F8 128.1(8) . .
Te1 F4 Te2 132.8(6) . .
Te1 F8 Te2 134.6(6) 1_455 .
C2L O1L C3L 112.3(18) . .
C2L O1L Te1 132.9(15) . .
C3L O1L Te1 114.6(10) . .
C7L O2L C5L 146.4(19) . .
C7L O2L Te2 100.8(15) . .
C5L O2L Te2 112.6(15) . .
O1L C2L C1L 110(3) . .
C4L C3L O1L 113.9(19) . .
C6L C5L O2L 94(3) . .
C8L C7L O2L 125(4) . .

loop_
_geom_bond_atom_site_label_1
_geom_bond_atom_site_label_2
_geom_bond_distance
_geom_bond_site_symmetry_2
Te1 F2 1.848(13) .
Te1 F3 1.852(12) .
Te1 F1 1.887(10) .
Te1 F8 2.41(4) 1_655
Te1 O1L 2.443(12) .
Te1 F4 2.45(4) .
Te2 F6 1.845(11) .
Te2 F5 1.866(12) .
Te2 F7 1.899(9) .
Te2 O2L 2.417(12) .
Te2 F4 2.47(4) .
Te2 F8 2.50(4) .
F8 Te1 2.41(4) 1_455
O1L C2L 1.33(3) .
O1L C3L 1.47(2) .
O2L C7L 1.71(4) .
O2L C5L 1.81(4) .
C1L C2L 1.41(5) .
C3L C4L 1.38(3) .
C5L C6L 1.41(5) .
C7L C8L 1.20(5) .
